data_7023151
loop_
_publ_author_name
'Feng, Xun'
'Ling, Xun-Li'
'Liu, Lang'
'Song, Hong-Liang'
'Wang, Li-Ya'
'Ng, Seik-Weng'
'Su, Bei Ya'

_publ_section_title
;
 A series of 3D lanthanide frameworks constructed from aromatic
 multi-carboxylate ligand: structural diversity, luminescence and magnetic
 properties.
;
_journal_issue 28
_journal_name_full 'Dalton transactions (Cambridge, England : 2003)'
_journal_page_first 10292
_journal_page_last 10303
_journal_paper_doi 10.1039/c3dt50810b
_journal_volume 42
_journal_year 2013
_chemical_formula_sum 'C26 H15 N2 O10 Yb'
_chemical_formula_weight 688.44
_chemical_name_systematic
;
?
;
_space_group_IT_number 2
_symmetry_cell_setting triclinic
_symmetry_space_group_name_Hall '-P 1'
_symmetry_space_group_name_H-M 'P -1'
_atom_sites_solution_hydrogens geom
_atom_sites_solution_primary direct
_atom_sites_solution_secondary difmap
_audit_creation_method SHELXL-97
_cell_angle_alpha 76.219(8)
_cell_angle_beta 84.341(7)
_cell_angle_gamma 75.287(7)
_cell_formula_units_Z 2
_cell_length_a 7.562(4)
_cell_length_b 10.499(5)
_cell_length_c 14.450(7)
_cell_measurement_temperature 293(2)
_cell_volume 1076.8(9)
_computing_structure_refinement 'SHELXL-97 (Sheldrick, 1997)'
_computing_structure_solution 'SHELXS-97 (Sheldrick, 1990)'
_diffrn_ambient_temperature 293(2)
_diffrn_measured_fraction_theta_full 0.979
_diffrn_measured_fraction_theta_max 0.979
_diffrn_radiation_monochromator graphite
_diffrn_radiation_source 'fine-focus sealed tube'
_diffrn_radiation_type MoK\a
_diffrn_radiation_wavelength 0.71073
_diffrn_reflns_av_R_equivalents 0.0133
_diffrn_reflns_av_sigmaI/netI 0.0252
_diffrn_reflns_limit_h_max 9
_diffrn_reflns_limit_h_min -9
_diffrn_reflns_limit_k_max 7
_diffrn_reflns_limit_k_min -13
_diffrn_reflns_limit_l_max 18
_diffrn_reflns_limit_l_min -17
_diffrn_reflns_number 6095
_diffrn_reflns_theta_full 26.37
_diffrn_reflns_theta_max 26.37
_diffrn_reflns_theta_min 2.24
_exptl_absorpt_coefficient_mu 4.415
_exptl_absorpt_correction_T_max 0.348
_exptl_absorpt_correction_T_min 0.271
_exptl_absorpt_correction_type multi-scan
_exptl_absorpt_process_details sadabs
_exptl_crystal_colour yellow
_exptl_crystal_density_diffrn 2.123
_exptl_crystal_density_method 'not measured'
_exptl_crystal_description block
_exptl_crystal_F_000 670
_exptl_crystal_size_max 0.37
_exptl_crystal_size_mid 0.24
_exptl_crystal_size_min 0.18
_refine_diff_density_max 1.013
_refine_diff_density_min -0.849
_refine_diff_density_rms 0.094
_refine_ls_extinction_method none
_refine_ls_goodness_of_fit_ref 1.010
_refine_ls_hydrogen_treatment mixed
_refine_ls_matrix_type full
_refine_ls_number_parameters 355
_refine_ls_number_reflns 4305
_refine_ls_number_restraints 0
_refine_ls_restrained_S_all 1.010
_refine_ls_R_factor_all 0.0205
_refine_ls_R_factor_gt 0.0194
_refine_ls_shift/su_max 0.002
_refine_ls_shift/su_mean 0.000
_refine_ls_structure_factor_coef Fsqd
_refine_ls_weighting_details 'calc w=1/[\s^2^(Fo^2^)+(0.0300P)^2^+0.8800P] where P=(Fo^2^+2Fc^2^)/3'
_refine_ls_weighting_scheme calc
_refine_ls_wR_factor_gt 0.0494
_refine_ls_wR_factor_ref 0.0500
_reflns_number_gt 4129
_reflns_number_total 4305
_reflns_threshold_expression >2sigma(I)
_cod_data_source_file c3dt50810b.txt
_cod_data_source_block Yb
_cod_depositor_comments
;
The following automatic conversions were performed:

'_symmetry_cell_setting' value 'Triclinic' changed to 'triclinic'
according to /home/saulius/struct/CIF-dictionaries/cif_core.dic
dictionary named 'cif_core.dic' version 2.4.2 from 2011-04-26.

Automatic conversion script
Id: cif_fix_values 1891 2012-01-12 08:04:46Z andrius 
;
_cod_original_sg_symbol_H-M P-1
_cod_database_code 7023151

loop_
_symmetry_equiv_pos_as_xyz
'x, y, z'
'-x, -y, -z'

loop_
_atom_site_label
_atom_site_type_symbol
_atom_site_fract_x
_atom_site_fract_y
_atom_site_fract_z
_atom_site_U_iso_or_equiv
_atom_site_adp_type
_atom_site_occupancy
_atom_site_symmetry_multiplicity
_atom_site_calc_flag
_atom_site_refinement_flags
Yb1 Yb 0.192261(15) 0.084638(11) 0.340710(8) 0.01409(5) Uani 1 1 d .
O1 O 0.4636(3) 0.1210(2) 0.39574(16) 0.0244(5) Uani 1 1 d .
O2 O 0.2256(3) 0.2899(2) 0.36698(18) 0.0282(5) Uani 1 1 d .
O3 O 0.7201(3) 0.1049(2) 0.54244(15) 0.0209(4) Uani 1 1 d .
O4 O 0.9420(3) 0.1314(2) 0.43273(16) 0.0271(5) Uani 1 1 d .
O5 O 1.0503(3) 0.9512(2) 0.29598(17) 0.0281(5) Uani 1 1 d .
O6 O 0.0356(4) 0.2301(2) 0.22089(16) 0.0307(5) Uani 1 1 d .
O7 O -0.5863(3) 0.9817(3) 0.24283(19) 0.0427(7) Uani 1 1 d .
O8 O -0.5230(5) 1.1782(3) 0.1813(2) 0.0674(11) Uani 1 1 d .
O9 O -0.4147(7) 1.2933(3) 0.0309(3) 0.0711(12) Uani 1 1 d .
H9 H -0.478(9) 1.258(6) 0.073(4) 0.085 Uiso 1 1 d .
O10 O -0.3183(4) 1.2475(3) -0.1046(2) 0.0442(7) Uani 1 1 d .
N1 N 0.7833(3) 0.6486(2) 0.37047(18) 0.0186(5) Uani 1 1 d .
N2 N -0.1452(4) 0.6314(3) 0.10698(19) 0.0234(5) Uani 1 1 d .
C1 C 0.3916(4) 0.2441(3) 0.3867(2) 0.0175(6) Uani 1 1 d .
C2 C 0.5005(4) 0.3429(3) 0.3946(2) 0.0175(6) Uani 1 1 d .
C3 C 0.6804(4) 0.3090(3) 0.42481(19) 0.0157(5) Uani 1 1 d .
C4 C 0.7713(4) 0.4109(3) 0.4182(2) 0.0176(6) Uani 1 1 d .
H4A H 0.8920 0.3887 0.4363 0.021 Uiso 1 1 calc R
C5 C 0.6840(4) 0.5449(3) 0.3852(2) 0.0181(6) Uani 1 1 d .
C6 C 0.5041(4) 0.5805(3) 0.3586(2) 0.0249(7) Uani 1 1 d .
H6A H 0.4434 0.6706 0.3385 0.030 Uiso 1 1 calc R
C7 C 0.4172(4) 0.4781(3) 0.3627(3) 0.0262(7) Uani 1 1 d .
H7A H 0.2974 0.5011 0.3432 0.031 Uiso 1 1 calc R
C8 C 0.9508(4) 0.6294(3) 0.3244(2) 0.0220(6) Uani 1 1 d .
H8A H 1.0045 0.5457 0.3106 0.026 Uiso 1 1 calc R
C9 C 1.0409(4) 0.7296(3) 0.2983(2) 0.0228(6) Uani 1 1 d .
H9A H 1.1532 0.7143 0.2651 0.027 Uiso 1 1 calc R
C10 C 0.9662(4) 0.8583(3) 0.3210(2) 0.0189(6) Uani 1 1 d .
C11 C 0.7929(4) 0.8732(3) 0.3703(2) 0.0226(6) Uani 1 1 d .
H11A H 0.7382 0.9541 0.3883 0.027 Uiso 1 1 calc R
C12 C 0.7061(4) 0.7713(3) 0.3915(2) 0.0195(6) Uani 1 1 d .
H12A H 0.5903 0.7853 0.4214 0.023 Uiso 1 1 calc R
C13 C 0.7881(4) 0.1685(3) 0.4692(2) 0.0155(5) Uani 1 1 d .
C14 C -0.0195(5) 0.3550(3) 0.1823(2) 0.0241(7) Uani 1 1 d .
C15 C -0.2084(5) 0.4190(3) 0.1784(2) 0.0295(7) Uani 1 1 d .
H15A H -0.2942 0.3682 0.2012 0.035 Uiso 1 1 calc R
C16 C -0.2660(5) 0.5535(3) 0.1419(2) 0.0288(7) Uani 1 1 d .
H16A H -0.3908 0.5933 0.1406 0.035 Uiso 1 1 calc R
C17 C 0.0362(5) 0.5719(3) 0.1040(2) 0.0277(7) Uani 1 1 d .
H17A H 0.1183 0.6244 0.0768 0.033 Uiso 1 1 calc R
C18 C 0.1012(5) 0.4374(3) 0.1398(2) 0.0305(7) Uani 1 1 d .
H18A H 0.2263 0.3994 0.1362 0.037 Uiso 1 1 calc R
C19 C -0.2050(4) 0.7771(3) 0.0769(2) 0.0233(6) Uani 1 1 d .
C20 C -0.3238(4) 0.8485(3) 0.1353(2) 0.0233(6) Uani 1 1 d .
H20A H -0.3700 0.8025 0.1918 0.028 Uiso 1 1 calc R
C21 C -0.3760(4) 0.9896(3) 0.1106(2) 0.0241(7) Uani 1 1 d .
C22 C -0.3095(4) 1.0572(3) 0.0233(2) 0.0236(6) Uani 1 1 d .
C23 C -0.1955(5) 0.9809(3) -0.0349(2) 0.0276(7) Uani 1 1 d .
H23A H -0.1546 1.0248 -0.0938 0.033 Uiso 1 1 calc R
C24 C -0.1405(5) 0.8420(3) -0.0086(2) 0.0263(7) Uani 1 1 d .
H24A H -0.0612 0.7933 -0.0482 0.032 Uiso 1 1 calc R
C25 C -0.5036(5) 1.0551(4) 0.1829(3) 0.0358(9) Uani 1 1 d .
C26 C -0.3502(5) 1.2077(4) -0.0211(3) 0.0328(8) Uani 1 1 d .

loop_
_atom_site_aniso_label
_atom_site_aniso_U_11
_atom_site_aniso_U_22
_atom_site_aniso_U_33
_atom_site_aniso_U_23
_atom_site_aniso_U_13
_atom_site_aniso_U_12
Yb1 0.01295(7) 0.00861(7) 0.02091(7) -0.00280(5) -0.00011(5) -0.00361(5)
O1 0.0239(11) 0.0116(10) 0.0389(12) -0.0053(9) -0.0086(9) -0.0041(9)
O2 0.0161(10) 0.0186(11) 0.0538(15) -0.0123(10) -0.0066(10) -0.0053(9)
O3 0.0185(10) 0.0149(10) 0.0247(10) 0.0023(8) 0.0021(8) -0.0031(8)
O4 0.0196(11) 0.0177(11) 0.0352(12) 0.0000(9) 0.0089(9) 0.0020(9)
O5 0.0299(12) 0.0204(11) 0.0392(13) -0.0066(10) -0.0010(10) -0.0154(10)
O6 0.0472(15) 0.0160(11) 0.0266(11) -0.0011(9) -0.0114(10) -0.0030(10)
O7 0.0238(12) 0.072(2) 0.0387(14) -0.0309(14) 0.0051(11) -0.0081(13)
O8 0.106(3) 0.0367(17) 0.0433(17) -0.0196(14) -0.0066(17) 0.0229(18)
O9 0.128(4) 0.0213(15) 0.060(2) -0.0125(15) -0.009(2) -0.0053(18)
O10 0.0415(15) 0.0264(14) 0.0557(18) 0.0083(12) 0.0014(13) -0.0091(12)
N1 0.0168(12) 0.0123(12) 0.0278(13) -0.0040(10) 0.0002(10) -0.0064(10)
N2 0.0250(13) 0.0156(13) 0.0277(13) -0.0039(10) -0.0011(11) -0.0022(11)
C1 0.0191(14) 0.0143(14) 0.0208(14) -0.0058(11) -0.0005(11) -0.0054(12)
C2 0.0140(13) 0.0135(14) 0.0263(15) -0.0046(11) -0.0014(11) -0.0049(11)
C3 0.0177(14) 0.0113(13) 0.0177(13) -0.0028(10) 0.0012(11) -0.0041(11)
C4 0.0143(13) 0.0138(14) 0.0247(14) -0.0028(11) -0.0016(11) -0.0040(11)
C5 0.0187(14) 0.0122(13) 0.0254(15) -0.0063(11) 0.0021(11) -0.0065(11)
C6 0.0198(15) 0.0112(14) 0.0421(19) -0.0009(13) -0.0066(13) -0.0036(12)
C7 0.0150(14) 0.0150(15) 0.049(2) -0.0059(14) -0.0070(13) -0.0032(12)
C8 0.0185(14) 0.0127(14) 0.0350(17) -0.0066(12) -0.0006(12) -0.0031(12)
C9 0.0134(13) 0.0177(15) 0.0374(17) -0.0050(13) 0.0014(12) -0.0056(12)
C10 0.0193(14) 0.0128(14) 0.0261(15) -0.0037(11) -0.0055(11) -0.0052(12)
C11 0.0253(16) 0.0143(14) 0.0297(16) -0.0072(12) -0.0021(13) -0.0049(12)
C12 0.0189(14) 0.0138(14) 0.0266(15) -0.0064(12) 0.0016(11) -0.0043(12)
C13 0.0172(13) 0.0106(13) 0.0203(13) -0.0032(11) -0.0031(11) -0.0056(11)
C14 0.0373(18) 0.0160(15) 0.0186(14) -0.0049(12) -0.0063(13) -0.0026(13)
C15 0.0318(18) 0.0258(18) 0.0309(17) -0.0041(14) -0.0032(14) -0.0084(15)
C16 0.0253(16) 0.0243(17) 0.0334(17) -0.0022(14) -0.0035(13) -0.0028(14)
C17 0.0241(16) 0.0194(16) 0.0381(18) -0.0056(14) 0.0011(14) -0.0042(13)
C18 0.0287(17) 0.0198(16) 0.0393(19) -0.0060(14) -0.0029(14) 0.0007(14)
C19 0.0257(16) 0.0162(15) 0.0272(15) -0.0049(12) -0.0061(12) -0.0016(13)
C20 0.0219(15) 0.0254(16) 0.0208(14) -0.0036(12) -0.0002(12) -0.0040(13)
C21 0.0200(15) 0.0243(16) 0.0273(15) -0.0103(13) -0.0054(12) 0.0018(13)
C22 0.0216(15) 0.0169(15) 0.0322(16) -0.0040(13) -0.0066(12) -0.0037(12)
C23 0.0287(17) 0.0238(17) 0.0279(16) -0.0015(13) 0.0003(13) -0.0066(14)
C24 0.0294(17) 0.0221(16) 0.0259(16) -0.0084(13) 0.0021(13) -0.0015(14)
C25 0.0264(18) 0.044(2) 0.0313(18) -0.0180(17) -0.0062(15) 0.0123(16)
C26 0.0295(18) 0.0204(17) 0.047(2) -0.0055(16) -0.0116(16) -0.0014(14)

loop_
_atom_type_symbol
_atom_type_description
_atom_type_scat_dispersion_real
_atom_type_scat_dispersion_imag
_atom_type_scat_source
C C 0.0033 0.0016 'International Tables Vol C Tables 4.2.6.8 and 6.1.1.4'
H H 0.0000 0.0000 'International Tables Vol C Tables 4.2.6.8 and 6.1.1.4'
N N 0.0061 0.0033 'International Tables Vol C Tables 4.2.6.8 and 6.1.1.4'
O O 0.0106 0.0060 'International Tables Vol C Tables 4.2.6.8 and 6.1.1.4'
Yb Yb -0.3850 5.5486 'International Tables Vol C Tables 4.2.6.8 and 6.1.1.4'

loop_
_geom_angle_atom_site_label_1
_geom_angle_atom_site_label_2
_geom_angle_atom_site_label_3
_geom_angle
_geom_angle_site_symmetry_1
_geom_angle_site_symmetry_3
O5 Yb1 O4 84.33(9) 1_445 1_455
O5 Yb1 O6 79.94(9) 1_445 .
O4 Yb1 O6 87.02(9) 1_455 .
O5 Yb1 O3 80.70(9) 1_445 2_656
O4 Yb1 O3 85.56(8) 1_455 2_656
O6 Yb1 O3 159.85(9) . 2_656
O5 Yb1 O7 78.52(10) 1_445 1_645
O4 Yb1 O7 162.23(10) 1_455 1_645
O6 Yb1 O7 94.48(10) . 1_645
O3 Yb1 O7 87.10(10) 2_656 1_645
O5 Yb1 O2 155.62(9) 1_445 .
O4 Yb1 O2 81.52(9) 1_455 .
O6 Yb1 O2 79.59(9) . .
O3 Yb1 O2 117.66(9) 2_656 .
O7 Yb1 O2 116.19(10) 1_645 .
O5 Yb1 O1 150.08(8) 1_445 .
O4 Yb1 O1 114.54(9) 1_455 .
O6 Yb1 O1 122.00(8) . .
O3 Yb1 O1 78.07(8) 2_656 .
O7 Yb1 O1 79.58(9) 1_645 .
O2 Yb1 O1 54.21(7) . .
O5 Yb1 C1 175.45(8) 1_445 .
O4 Yb1 C1 100.23(9) 1_455 .
O6 Yb1 C1 100.20(9) . .
O3 Yb1 C1 99.55(9) 2_656 .
O7 Yb1 C1 96.94(10) 1_645 .
O2 Yb1 C1 27.26(8) . .
O1 Yb1 C1 27.08(8) . .
O5 Yb1 C25 93.30(10) 1_445 1_645
O4 Yb1 C25 169.43(9) 1_455 1_645
O6 Yb1 C25 82.42(10) . 1_645
O3 Yb1 C25 104.27(9) 2_656 1_645
O7 Yb1 C25 21.01(11) 1_645 1_645
O2 Yb1 C25 96.99(10) . 1_645
O1 Yb1 C25 72.04(9) . 1_645
C1 Yb1 C25 82.23(10) . 1_645
C1 O1 Yb1 91.09(17) . .
C1 O2 Yb1 93.90(18) . .
C13 O3 Yb1 138.57(19) . 2_656
C13 O4 Yb1 168.9(2) . 1_655
C10 O5 Yb1 147.3(2) . 1_665
C14 O6 Yb1 144.1(2) . .
C25 O7 Yb1 117.5(3) . 1_465
C26 O9 H9 106(5) . .
C8 N1 C12 118.9(2) . .
C8 N1 C5 118.9(2) . .
C12 N1 C5 121.7(2) . .
C17 N2 C16 119.2(3) . .
C17 N2 C19 119.2(3) . .
C16 N2 C19 121.6(3) . .
O1 C1 O2 120.2(3) . .
O1 C1 C2 121.7(3) . .
O2 C1 C2 118.0(3) . .
O1 C1 Yb1 61.83(15) . .
O2 C1 Yb1 58.83(15) . .
C2 C1 Yb1 170.5(2) . .
C7 C2 C3 118.2(3) . .
C7 C2 C1 115.9(3) . .
C3 C2 C1 125.7(3) . .
C4 C3 C2 119.4(3) . .
C4 C3 C13 114.8(2) . .
C2 C3 C13 125.8(3) . .
C5 C4 C3 120.7(3) . .
C5 C4 H4A 119.7 . .
C3 C4 H4A 119.7 . .
C6 C5 C4 120.6(3) . .
C6 C5 N1 118.8(3) . .
C4 C5 N1 120.4(3) . .
C7 C6 C5 118.1(3) . .
C7 C6 H6A 121.0 . .
C5 C6 H6A 121.0 . .
C6 C7 C2 122.9(3) . .
C6 C7 H7A 118.5 . .
C2 C7 H7A 118.5 . .
C9 C8 N1 121.5(3) . .
C9 C8 H8A 119.2 . .
N1 C8 H8A 119.2 . .
C8 C9 C10 121.1(3) . .
C8 C9 H9A 119.5 . .
C10 C9 H9A 119.5 . .
O5 C10 C11 123.8(3) . .
O5 C10 C9 120.7(3) . .
C11 C10 C9 115.5(3) . .
C12 C11 C10 120.8(3) . .
C12 C11 H11A 119.6 . .
C10 C11 H11A 119.6 . .
C11 C12 N1 122.0(3) . .
C11 C12 H12A 119.0 . .
N1 C12 H12A 119.0 . .
O4 C13 O3 126.0(3) . .
O4 C13 C3 116.1(2) . .
O3 C13 C3 117.7(2) . .
O6 C14 C18 122.9(3) . .
O6 C14 C15 121.2(3) . .
C18 C14 C15 115.9(3) . .
C16 C15 C14 121.0(3) . .
C16 C15 H15A 119.5 . .
C14 C15 H15A 119.5 . .
C15 C16 N2 121.4(3) . .
C15 C16 H16A 119.3 . .
N2 C16 H16A 119.3 . .
N2 C17 C18 121.6(3) . .
N2 C17 H17A 119.2 . .
C18 C17 H17A 119.2 . .
C17 C18 C14 120.7(3) . .
C17 C18 H18A 119.7 . .
C14 C18 H18A 119.7 . .
C24 C19 C20 120.8(3) . .
C24 C19 N2 119.7(3) . .
C20 C19 N2 119.5(3) . .
C19 C20 C21 120.8(3) . .
C19 C20 H20A 119.6 . .
C21 C20 H20A 119.6 . .
C20 C21 C22 118.8(3) . .
C20 C21 C25 115.1(3) . .
C22 C21 C25 126.2(3) . .
C23 C22 C21 118.4(3) . .
C23 C22 C26 112.5(3) . .
C21 C22 C26 129.0(3) . .
C24 C23 C22 122.3(3) . .
C24 C23 H23A 118.9 . .
C22 C23 H23A 118.9 . .
C19 C24 C23 118.8(3) . .
C19 C24 H24A 120.6 . .
C23 C24 H24A 120.6 . .
O7 C25 O8 122.5(4) . .
O7 C25 C21 117.0(3) . .
O8 C25 C21 120.5(4) . .
O7 C25 Yb1 41.52(18) . 1_465
O8 C25 Yb1 81.3(2) . 1_465
C21 C25 Yb1 157.7(3) . 1_465
O10 C26 O9 119.3(4) . .
O10 C26 C22 120.5(3) . .
O9 C26 C22 120.1(3) . .

loop_
_geom_bond_atom_site_label_1
_geom_bond_atom_site_label_2
_geom_bond_distance
_geom_bond_site_symmetry_2
Yb1 O5 2.205(2) 1_445
Yb1 O4 2.221(2) 1_455
Yb1 O6 2.227(2) .
Yb1 O3 2.280(2) 2_656
Yb1 O7 2.305(3) 1_645
Yb1 O2 2.353(2) .
Yb1 O1 2.419(2) .
Yb1 C1 2.744(3) .
Yb1 C25 3.086(4) 1_645
O1 C1 1.249(4) .
O2 C1 1.260(4) .
O3 C13 1.249(3) .
O3 Yb1 2.280(2) 2_656
O4 C13 1.237(4) .
O4 Yb1 2.221(2) 1_655
O5 C10 1.261(4) .
O5 Yb1 2.205(2) 1_665
O6 C14 1.274(4) .
O7 C25 1.247(5) .
O7 Yb1 2.305(3) 1_465
O8 C25 1.257(5) .
O9 C26 1.280(5) .
O9 H9 0.81(6) .
O10 C26 1.201(5) .
N1 C8 1.362(4) .
N1 C12 1.365(4) .
N1 C5 1.438(4) .
N2 C17 1.357(4) .
N2 C16 1.360(4) .
N2 C19 1.451(4) .
C1 C2 1.508(4) .
C2 C7 1.384(4) .
C2 C3 1.402(4) .
C3 C4 1.392(4) .
C3 C13 1.514(4) .
C4 C5 1.383(4) .
C4 H4A 0.9300 .
C5 C6 1.384(4) .
C6 C7 1.383(4) .
C6 H6A 0.9300 .
C7 H7A 0.9300 .
C8 C9 1.356(4) .
C8 H8A 0.9300 .
C9 C10 1.427(4) .
C9 H9A 0.9300 .
C10 C11 1.419(4) .
C11 C12 1.353(4) .
C11 H11A 0.9300 .
C12 H12A 0.9300 .
C14 C18 1.413(5) .
C14 C15 1.416(5) .
C15 C16 1.356(5) .
C15 H15A 0.9300 .
C16 H16A 0.9300 .
C17 C18 1.361(5) .
C17 H17A 0.9300 .
C18 H18A 0.9300 .
C19 C24 1.371(5) .
C19 C20 1.375(4) .
C20 C21 1.399(5) .
C20 H20A 0.9300 .
C21 C22 1.406(5) .
C21 C25 1.518(4) .
C22 C23 1.386(5) .
C22 C26 1.520(5) .
C23 C24 1.379(5) .
C23 H23A 0.9300 .
C24 H24A 0.9300 .
C25 Yb1 3.086(4) 1_465

loop_
_geom_hbond_atom_site_label_D
_geom_hbond_atom_site_label_H
_geom_hbond_atom_site_label_A
_geom_hbond_distance_DH
_geom_hbond_distance_HA
_geom_hbond_distance_DA
_geom_hbond_angle_DHA
O9 H9 O8 0.81(6) 1.64(6) 2.399(5) 155(7)

loop_
_geom_torsion_atom_site_label_1
_geom_torsion_atom_site_label_2
_geom_torsion_atom_site_label_3
_geom_torsion_atom_site_label_4
_geom_torsion
_geom_torsion_site_symmetry_1
_geom_torsion_site_symmetry_4
O5 Yb1 O1 C1 172.52(17) 1_445 .
O4 Yb1 O1 C1 -62.35(19) 1_455 .
O6 Yb1 O1 C1 40.2(2) . .
O3 Yb1 O1 C1 -141.78(19) 2_656 .
O7 Yb1 O1 C1 129.0(2) 1_645 .
O2 Yb1 O1 C1 -4.28(17) . .
C25 Yb1 O1 C1 108.75(19) 1_645 .
O5 Yb1 O2 C1 -171.88(19) 1_445 .
O4 Yb1 O2 C1 132.9(2) 1_455 .
O6 Yb1 O2 C1 -138.6(2) . .
O3 Yb1 O2 C1 52.5(2) 2_656 .
O7 Yb1 O2 C1 -48.7(2) 1_645 .
O1 Yb1 O2 C1 4.26(17) . .
C25 Yb1 O2 C1 -57.6(2) 1_645 .
O5 Yb1 O6 C14 164.7(4) 1_445 .
O4 Yb1 O6 C14 80.0(4) 1_455 .
O3 Yb1 O6 C14 148.4(3) 2_656 .
O7 Yb1 O6 C14 -117.8(4) 1_645 .
O2 Yb1 O6 C14 -2.0(4) . .
O1 Yb1 O6 C14 -37.3(4) . .
C1 Yb1 O6 C14 -19.9(4) . .
C25 Yb1 O6 C14 -100.6(4) 1_645 .
Yb1 O1 C1 O2 7.5(3) . .
Yb1 O1 C1 C2 -169.8(2) . .
Yb1 O2 C1 O1 -7.8(3) . .
Yb1 O2 C1 C2 169.6(2) . .
O5 Yb1 C1 O1 -54.8(11) 1_445 .
O4 Yb1 C1 O1 125.03(18) 1_455 .
O6 Yb1 C1 O1 -146.19(18) . .
O3 Yb1 C1 O1 37.87(19) 2_656 .
O7 Yb1 C1 O1 -50.34(19) 1_645 .
O2 Yb1 C1 O1 172.4(3) . .
C25 Yb1 C1 O1 -65.39(18) 1_645 .
O5 Yb1 C1 O2 132.8(10) 1_445 .
O4 Yb1 C1 O2 -47.37(19) 1_455 .
O6 Yb1 C1 O2 41.4(2) . .
O3 Yb1 C1 O2 -134.53(18) 2_656 .
O7 Yb1 C1 O2 137.26(19) 1_645 .
O1 Yb1 C1 O2 -172.4(3) . .
C25 Yb1 C1 O2 122.2(2) 1_645 .
O5 Yb1 C1 C2 59.4(18) 1_445 .
O4 Yb1 C1 C2 -120.8(12) 1_455 .
O6 Yb1 C1 C2 -32.0(12) . .
O3 Yb1 C1 C2 152.1(12) 2_656 .
O7 Yb1 C1 C2 63.8(12) 1_645 .
O2 Yb1 C1 C2 -73.4(12) . .
O1 Yb1 C1 C2 114.2(13) . .
C25 Yb1 C1 C2 48.8(12) 1_645 .
O1 C1 C2 C7 166.2(3) . .
O2 C1 C2 C7 -11.1(4) . .
Yb1 C1 C2 C7 57.1(13) . .
O1 C1 C2 C3 -9.2(5) . .
O2 C1 C2 C3 173.4(3) . .
Yb1 C1 C2 C3 -118.3(12) . .
C7 C2 C3 C4 -2.6(4) . .
C1 C2 C3 C4 172.7(3) . .
C7 C2 C3 C13 174.7(3) . .
C1 C2 C3 C13 -9.9(5) . .
C2 C3 C4 C5 2.1(4) . .
C13 C3 C4 C5 -175.5(3) . .
C3 C4 C5 C6 0.4(5) . .
C3 C4 C5 N1 -174.4(3) . .
C8 N1 C5 C6 -129.2(3) . .
C12 N1 C5 C6 43.3(4) . .
C8 N1 C5 C4 45.8(4) . .
C12 N1 C5 C4 -141.8(3) . .
C4 C5 C6 C7 -2.3(5) . .
N1 C5 C6 C7 172.6(3) . .
C5 C6 C7 C2 1.8(5) . .
C3 C2 C7 C6 0.7(5) . .
C1 C2 C7 C6 -175.1(3) . .
C12 N1 C8 C9 -0.7(5) . .
C5 N1 C8 C9 171.9(3) . .
N1 C8 C9 C10 2.1(5) . .
Yb1 O5 C10 C11 66.2(5) 1_665 .
Yb1 O5 C10 C9 -115.4(4) 1_665 .
C8 C9 C10 O5 -179.6(3) . .
C8 C9 C10 C11 -1.1(4) . .
O5 C10 C11 C12 177.1(3) . .
C9 C10 C11 C12 -1.3(4) . .
C10 C11 C12 N1 2.8(5) . .
C8 N1 C12 C11 -1.8(4) . .
C5 N1 C12 C11 -174.2(3) . .
Yb1 O4 C13 O3 145.3(9) 1_655 .
Yb1 O4 C13 C3 -40.0(12) 1_655 .
Yb1 O3 C13 O4 7.1(5) 2_656 .
Yb1 O3 C13 C3 -167.6(2) 2_656 .
C4 C3 C13 O4 -53.9(4) . .
C2 C3 C13 O4 128.6(3) . .
C4 C3 C13 O3 121.2(3) . .
C2 C3 C13 O3 -56.2(4) . .
Yb1 O6 C14 C18 65.2(5) . .
Yb1 O6 C14 C15 -115.8(4) . .
O6 C14 C15 C16 176.4(3) . .
C18 C14 C15 C16 -4.6(5) . .
C14 C15 C16 N2 0.6(5) . .
C17 N2 C16 C15 3.6(5) . .
C19 N2 C16 C15 -173.6(3) . .
C16 N2 C17 C18 -3.7(5) . .
C19 N2 C17 C18 173.6(3) . .
N2 C17 C18 C14 -0.5(5) . .
O6 C14 C18 C17 -176.5(3) . .
C15 C14 C18 C17 4.5(5) . .
C17 N2 C19 C24 49.6(4) . .
C16 N2 C19 C24 -133.2(3) . .
C17 N2 C19 C20 -129.5(3) . .
C16 N2 C19 C20 47.7(4) . .
C24 C19 C20 C21 -2.6(5) . .
N2 C19 C20 C21 176.5(3) . .
C19 C20 C21 C22 2.1(5) . .
C19 C20 C21 C25 -178.4(3) . .
C20 C21 C22 C23 0.3(4) . .
C25 C21 C22 C23 -179.1(3) . .
C20 C21 C22 C26 177.8(3) . .
C25 C21 C22 C26 -1.7(5) . .
C21 C22 C23 C24 -2.3(5) . .
C26 C22 C23 C24 179.9(3) . .
C20 C19 C24 C23 0.7(5) . .
N2 C19 C24 C23 -178.4(3) . .
C22 C23 C24 C19 1.8(5) . .
Yb1 O7 C25 O8 7.7(5) 1_465 .
Yb1 O7 C25 C21 -172.3(2) 1_465 .
C20 C21 C25 O7 -18.0(4) . .
C22 C21 C25 O7 161.5(3) . .
C20 C21 C25 O8 162.0(3) . .
C22 C21 C25 O8 -18.5(5) . .
C20 C21 C25 Yb1 -31.5(7) . 1_465
C22 C21 C25 Yb1 148.0(5) . 1_465
C23 C22 C26 O10 15.2(5) . .
C21 C22 C26 O10 -162.4(3) . .
C23 C22 C26 O9 -163.0(4) . .
C21 C22 C26 O9 19.4(6) . .
